data_4516482
loop_
_publ_author_name
'Jeziorna, Agata'
'Stopczyk, Karolina'
'Skorupska, Ewa'
'Luberda-Durnas, Katarzyna'
'Oszajca, Marcin'
'Lasocha, Wies\/law'
'G\'orecki, Marcin'
'Frelek, Jadwiga'
'Potrzebowski, Marek J.'

_publ_section_title
;
 Cyclic Dipeptides as Building Units of Nano- and Microdevices: Synthesis,
 Properties, and Structural Studies
;
_journal_issue 10
_journal_name_full 'Crystal Growth &amp; Design'
_journal_page_first 5138
_journal_paper_doi 10.1021/acs.cgd.5b01121
_journal_volume 15
_journal_year 2015
_chemical_formula_moiety 'C12 H14 N2 O3, H2 O'
_chemical_formula_sum 'C12 H16 N2 O4'
_chemical_formula_weight 252.27
_chemical_name_systematic
; 
cyclo(L-Tyrosine-D-Alanine) hydrate
;
_space_group_IT_number 4
_space_group_name_Hall 'P 2yb'
_space_group_name_H-M_alt 'P 1 21 1'
_symmetry_cell_setting monoclinic
_symmetry_Int_Tables_number 4
_symmetry_space_group_name_Hall 'P 2yb'
_symmetry_space_group_name_H-M 'P 1 21 1'
_audit_creation_method 'Jana2006 Version : 12/07/2011'
_cell_angle_alpha 90
_cell_angle_beta 106.419(6)
_cell_angle_gamma 90
_cell_formula_units_Z 2
_cell_length_a 11.6892(13)
_cell_length_b 6.1603(7)
_cell_length_c 8.8732(12)
_cell_measurement_temperature 293
_cell_volume 612.89(13)
_diffrn_ambient_temperature 293
_diffrn_measurement_device_type 'PANalytical X'Pert PRO MPD diffractometer'
_diffrn_radiation_type 'Cu K\a'
_diffrn_radiation_wavelength 1.5418
_exptl_absorpt_coefficient_mu 0.865
_exptl_crystal_density_diffrn 1.367
_exptl_crystal_F_000 268
_pd_char_colour white
_pd_instr_location ' ?'
_pd_meas_2theta_range_inc 0.013
_pd_meas_2theta_range_max 84.981
_pd_meas_2theta_range_min 5.005
_pd_meas_number_of_points 6153
_pd_proc_2theta_range_inc 0.013
_pd_proc_2theta_range_max 84.981
_pd_proc_2theta_range_min 5.005
_pd_proc_ls_pref_orient_corr 'March & Dollase'
_pd_proc_ls_profile_function Pseudo-Voigt
_pd_proc_ls_prof_R_factor 0.0745
_pd_proc_ls_prof_wR_expected 0.0095
_pd_proc_ls_prof_wR_factor 0.1089
_refine_ls_goodness_of_fit_all 11.55
_refine_ls_hydrogen_treatment constr
_refine_ls_number_constraints 0
_refine_ls_number_parameters 7
_refine_ls_number_restraints 0
_refine_ls_R_factor_all 0.0872
_refine_ls_R_factor_gt 0.0871
_refine_ls_shift/su_max 0.0084
_refine_ls_shift/su_mean 0.0029
_refine_ls_weighting_scheme sigma
_refine_ls_wR_factor_gt 0.1095
_refine_ls_wR_factor_ref 0.1095
_cod_data_source_file cg5b01121_si_002.cif
_cod_data_source_block TYRDALAC
_cod_database_code 4516482

loop_
_symmetry_equiv_pos_site_id
_symmetry_equiv_pos_as_xyz
1 x,y,z
2 -x,y+1/2,-z

loop_
_atom_site_label
_atom_site_type_symbol
_atom_site_fract_x
_atom_site_fract_y
_atom_site_fract_z
_atom_site_adp_type
_atom_site_U_iso_or_equiv
_atom_site_symmetry_multiplicity
_atom_site_occupancy
_atom_site_calc_flag
O1 O 0.89112 0.2939 1.36093 Uiso 0.053(4) 2 1 d
C1 C 0.87451 0.27028 1.2029 Uiso 0.0088(14) 2 1 d
C2 C 0.89216 0.06419 1.1461 Uiso 0.0088(14) 2 1 d
C3 C 0.88091 0.03569 0.98659 Uiso 0.0088(14) 2 1 d
C4 C 0.85123 0.20956 0.88068 Uiso 0.0088(14) 2 1 d
C5 C 0.8315 0.41335 0.93926 Uiso 0.0088(14) 2 1 d
C6 C 0.84278 0.44537 1.09826 Uiso 0.0088(14) 2 1 d
C7 C 0.83983 0.18118 0.70874 Uiso 0.0088(14) 2 1 d
C8 C 0.70934 0.1413 0.60669 Uiso 0.044(2) 2 1 d
N1 N 0.63001 0.31335 0.62876 Uiso 0.044(2) 2 1 d
C9 C 0.5644 0.30608 0.7315 Uiso 0.044(2) 2 1 d
O2 O 0.51569 0.46993 0.76836 Uiso 0.049(2) 2 1 d
C10 C 0.55063 0.0857 0.80384 Uiso 0.044(2) 2 1 d
N2 N 0.59032 -0.09596 0.72449 Uiso 0.044(2) 2 1 d
C11 C 0.4225 0.04762 0.80803 Uiso 0.030(5) 2 1 d
C12 C 0.6669 -0.082 0.63855 Uiso 0.044(2) 2 1 d
O3 O 0.70523 -0.24749 0.58472 Uiso 0.049(2) 2 1 d
O4 O 0.11493 0.18997 0.55018 Uiso 0.060(3) 2 1 d
H1c2 H 0.91533 -0.07072 1.22887 Uiso 0.0114 2 1 d
H1c3 H 0.89874 -0.12398 0.94465 Uiso 0.0114 2 1 d
H1c5 H 0.80858 0.55072 0.85849 Uiso 0.0114 2 1 d
H1c6 H 0.8291 0.60543 1.14274 Uiso 0.0114 2 1 d
H1c7 H 0.89477 0.04494 0.68918 Uiso 0.0335 2 1 d
H2c7 H 0.87121 0.32793 0.6619 Uiso 0.0335 2 1 d
H1c8 H 0.70952 0.14082 0.48268 Uiso 0.0985 2 1 d
H1c10 H 0.6089 0.09469 0.92606 Uiso 0.0985 2 1 d
H1c11 H 0.41628 -0.10645 0.86746 Uiso 0.0547 2 1 d
H2c11 H 0.36169 0.04404 0.68836 Uiso 0.0547 2 1 d
H3c11 H 0.39519 0.17959 0.87311 Uiso 0.0547 2 1 d
H1n1 H 0.64896 0.46877 0.59781 Uiso 0.0985 2 1 d
H1n2 H 0.56152 -0.2518 0.74268 Uiso 0.0985 2 1 d
H32 H 0.88345 0.45318 1.39083 Uiso 0.0635 2 1 d
H33 H 0.03619 0.22536 0.47591 Uiso 0.0723 2 1 d
H34 H 0.17793 0.23039 0.49984 Uiso 0.0723 2 1 d

loop_
_atom_type_symbol
_atom_type_scat_dispersion_real
_atom_type_scat_dispersion_imag
_atom_type_scat_source
C 0.0181 0.0091 'International Tables Vol C tables 4.2.6.8 and 6.1.1.1'
H 0.0000 0.0000 'International Tables Vol C tables 4.2.6.8 and 6.1.1.1'
N 0.0311 0.0180 'International Tables Vol C tables 4.2.6.8 and 6.1.1.1'
O 0.0492 0.0322 'International Tables Vol C tables 4.2.6.8 and 6.1.1.1'

loop_
_geom_angle_atom_site_label_1
_geom_angle_atom_site_label_2
_geom_angle_atom_site_label_3
_geom_angle
O1 C1 C2 118.16
O1 C1 C6 122.07
C2 C1 C6 119.76
C1 C2 C3 119.82
C2 C3 C4 121.22
C3 C4 C5 118.08
C3 C4 C7 121.69
C5 C4 C7 120.22
C4 C5 C6 121.57
C1 C6 C5 119.53
C4 C7 C8 113.55
C7 C8 N1 111.28
C7 C8 C12 110.67
N1 C8 C12 112.38
C8 N1 C9 124.89
N1 C9 O2 122.67
N1 C9 C10 117.44
O2 C9 C10 119.89
C9 C10 N2 113.02
C9 C10 C11 111.53
N2 C10 C11 109.9
C10 N2 C12 125.5
C8 C12 N2 118.26
C8 C12 O3 119.55
N2 C12 O3 122.19

loop_
_geom_bond_atom_site_label_1
_geom_bond_atom_site_label_2
_geom_bond_distance
O1 C1 1.3679
C1 C2 1.4026
C1 C6 1.403
C2 C3 1.395
C3 C4 1.4023
C4 C5 1.4026
C4 C7 1.5037
C5 C6 1.3934
C7 C8 1.5576
C8 N1 1.4575
C8 C12 1.5158
N1 C9 1.3478
C9 O2 1.2471
C9 C10 1.5295
C10 N2 1.4656
C10 C11 1.5268
N2 C12 1.3327
C12 O3 1.2606

loop_
_geom_hbond_atom_site_label_D
_geom_hbond_atom_site_label_H
_geom_hbond_atom_site_label_A
_geom_hbond_site_symmetry_A
_geom_hbond_distance_DH
_geom_hbond_distance_HA
_geom_hbond_distance_DA
_geom_hbond_angle_DHA
N1 H1n1 O3 1_565 1.04 1.88 2.9050 167.94
N2 H1n2 O2 1_545 1.04 1.83 2.8734 177.09
O1 H32 O4 2_657 1.03 1.55 2.5713 173.73
O4 H33 O1 1_454 0.99 1.77 2.7551 174.13
O4 H34 O3 2_656 0.99 1.74 2.7245 169.83
